data_4330282
loop_
_publ_author_name
'Sean D. Reilly'
'Brian L. Scott'
'Andrew J. Gaunt'

_publ_section_title
;
 [N(n-Bu)4]2[Pu(NO3)6] and [N(n-Bu)4]2[PuCl6]: Starting Materials To
 Facilitate Nonaqueous Plutonium(IV) Chemistry
;
_journal_name_full 'Inorganic Chemistry'
_journal_page_first 9165
_journal_page_last 9167
_journal_paper_doi 10.1021/ic301518g
_journal_volume 51
_journal_year 2012
_chemical_formula_sum 'C32 H72 Cl6 N2 Pu'
_chemical_formula_weight 936.65
_chemical_name_systematic
; 
 ? 
;
_space_group_IT_number 14
_symmetry_cell_setting monoclinic
_symmetry_space_group_name_Hall '-P 2yn'
_symmetry_space_group_name_H-M 'P 1 21/n 1'
_atom_sites_solution_hydrogens geom
_atom_sites_solution_primary direct
_atom_sites_solution_secondary difmap
_audit_creation_method SHELXL-97
_cell_angle_alpha 90.00
_cell_angle_beta 112.770(2)
_cell_angle_gamma 90.00
_cell_formula_units_Z 4
_cell_length_a 16.290(3)
_cell_length_b 15.740(3)
_cell_length_c 17.984(3)
_cell_measurement_temperature 141(2)
_cell_volume 4251.8(13)
_computing_cell_refinement 'SAINT 4.05 (Bruker, 1996)'
_computing_data_collection 'SMART 4.210 (Bruker, 1996)'
_computing_data_reduction 'SAINT 4.05 (Bruker, 1996)'
_computing_molecular_graphics 'SHELXTL 6.10 (Bruker, 2001)'
_computing_publication_material 'SHELXTL 6.10 (Bruker, 2001)'
_computing_structure_refinement 'SHELXL-97 (Sheldrick, 1997)'
_computing_structure_solution 'SHELXS-97 (Sheldrick, 1997)'
_diffrn_ambient_temperature 141(2)
_diffrn_measured_fraction_theta_full 1.000
_diffrn_measured_fraction_theta_max 0.937
_diffrn_measurement_device_type 'Bruker SMART 1k CCD'
_diffrn_measurement_method '\f scans'
_diffrn_radiation_monochromator graphite
_diffrn_radiation_source 'fine-focus sealed tube'
_diffrn_radiation_type MoK\a
_diffrn_radiation_wavelength 0.71073
_diffrn_reflns_av_R_equivalents 0.0318
_diffrn_reflns_av_sigmaI/netI 0.0272
_diffrn_reflns_limit_h_max 21
_diffrn_reflns_limit_h_min -21
_diffrn_reflns_limit_k_max 21
_diffrn_reflns_limit_k_min -21
_diffrn_reflns_limit_l_max 24
_diffrn_reflns_limit_l_min -23
_diffrn_reflns_number 47744
_diffrn_reflns_theta_full 25.00
_diffrn_reflns_theta_max 28.78
_diffrn_reflns_theta_min 1.78
_diffrn_standards_decay_% 0
_diffrn_standards_interval_count 0
_diffrn_standards_interval_time 0
_diffrn_standards_number 0
_exptl_absorpt_coefficient_mu 1.949
_exptl_absorpt_correction_T_max 0.7456
_exptl_absorpt_correction_T_min 0.6965
_exptl_absorpt_correction_type multi-scan
_exptl_absorpt_process_details 'SADABS 2.03 (Sheldrick, 2001)'
_exptl_crystal_colour yellow
_exptl_crystal_density_diffrn 1.468
_exptl_crystal_description irregular
_exptl_crystal_F_000 1896
_exptl_crystal_size_max 0.20
_exptl_crystal_size_mid 0.18
_exptl_crystal_size_min 0.16
_refine_diff_density_max 3.205
_refine_diff_density_min -1.715
_refine_diff_density_rms 0.117
_refine_ls_extinction_method none
_refine_ls_goodness_of_fit_ref 1.889
_refine_ls_hydrogen_treatment constr
_refine_ls_matrix_type full
_refine_ls_number_parameters 417
_refine_ls_number_reflns 10376
_refine_ls_number_restraints 30
_refine_ls_restrained_S_all 1.898
_refine_ls_R_factor_all 0.0430
_refine_ls_R_factor_gt 0.0352
_refine_ls_shift/su_max 0.002
_refine_ls_shift/su_mean 0.000
_refine_ls_structure_factor_coef Fsqd
_refine_ls_weighting_details 'calc w=1/[\s^2^(Fo^2^)+(0.0249P)^2^+0.0000P] where P=(Fo^2^+2Fc^2^)/3'
_refine_ls_weighting_scheme calc
_refine_ls_wR_factor_gt 0.0883
_refine_ls_wR_factor_ref 0.0902
_reflns_number_gt 9065
_reflns_number_total 10376
_reflns_threshold_expression >2sigma(I)
_cod_data_source_file ic301518g_si_002_2.cif
_cod_data_source_block xpl220
_cod_original_cell_volume 4251.7(13)
_cod_original_sg_symbol_H-M 'P 21/n'
_cod_database_code 4330282

loop_
_symmetry_equiv_pos_as_xyz
'x, y, z'
'-x+1/2, y+1/2, -z+1/2'
'-x, -y, -z'
'x-1/2, -y-1/2, z-1/2'

loop_
_atom_site_label
_atom_site_type_symbol
_atom_site_fract_x
_atom_site_fract_y
_atom_site_fract_z
_atom_site_U_iso_or_equiv
_atom_site_adp_type
_atom_site_occupancy
_atom_site_symmetry_multiplicity
_atom_site_calc_flag
_atom_site_refinement_flags
_atom_site_disorder_assembly
_atom_site_disorder_group
Pu1 Pu 0.525494(8) 0.135426(8) 0.793743(9) 0.02434(5) Uani 1 1 d . . .
Cl1 Cl 0.69811(7) 0.13472(6) 0.86446(8) 0.0426(3) Uani 1 1 d . . .
Cl2 Cl 0.51759(8) 0.16713(8) 0.93110(7) 0.0478(3) Uani 1 1 d . . .
Cl3 Cl 0.35288(6) 0.13282(6) 0.73019(7) 0.0338(2) Uani 1 1 d . . .
Cl4 Cl 0.53284(8) 0.11321(7) 0.65304(7) 0.0398(2) Uani 1 1 d . . .
Cl5 Cl 0.52880(6) 0.29842(6) 0.77132(6) 0.0358(2) Uani 1 1 d . . .
Cl6 Cl 0.52981(7) -0.02733(6) 0.81821(7) 0.0416(2) Uani 1 1 d . . .
N1 N 0.7944(2) 0.3882(2) 0.8132(2) 0.0389(8) Uani 1 1 d . B .
N2 N 0.2377(2) 0.3885(2) 0.6588(2) 0.0337(8) Uani 1 1 d . . .
C1 C 0.8955(3) 0.3942(3) 0.8431(3) 0.0505(12) Uani 1 1 d . B .
H1A H 0.9116 0.3983 0.7966 0.061 Uiso 1 1 calc R . .
H1B H 0.9144 0.4463 0.8737 0.061 Uiso 1 1 calc R . .
C2 C 0.9467(3) 0.3204(4) 0.8954(4) 0.0669(17) Uani 1 1 d D . .
H2A H 0.9552 0.3299 0.9512 0.080 Uiso 1 1 calc R A 1
H2B H 0.9141 0.2678 0.8773 0.080 Uiso 1 1 calc R A 1
C3 C 1.0367(7) 0.3154(7) 0.8876(9) 0.066(3) Uani 0.50 1 d PDU B 1
H3A H 1.0672 0.2633 0.9117 0.079 Uiso 0.50 1 calc PR B 1
H3B H 1.0284 0.3161 0.8312 0.079 Uiso 0.50 1 calc PR B 1
C3' C 1.0499(6) 0.3370(8) 0.9319(6) 0.049(2) Uani 0.50 1 d PDU B 2
H3'1 H 1.0623 0.3940 0.9539 0.059 Uiso 0.50 1 calc PR B 2
H3'2 H 1.0793 0.2969 0.9750 0.059 Uiso 0.50 1 calc PR B 2
C4 C 1.0899(8) 0.3903(8) 0.9299(10) 0.087(5) Uani 0.50 1 d PD B 1
H4A H 1.0701 0.4397 0.8964 0.130 Uiso 0.50 1 calc PR B 1
H4B H 1.1517 0.3804 0.9410 0.130 Uiso 0.50 1 calc PR B 1
H4C H 1.0822 0.3993 0.9796 0.130 Uiso 0.50 1 calc PR B 1
C4' C 1.0837(7) 0.3263(10) 0.8645(7) 0.075(4) Uani 0.50 1 d PD B 2
H4'1 H 1.0841 0.2671 0.8519 0.113 Uiso 0.50 1 calc PR B 2
H4'2 H 1.1430 0.3487 0.8816 0.113 Uiso 0.50 1 calc PR B 2
H4'3 H 1.0452 0.3564 0.8175 0.113 Uiso 0.50 1 calc PR B 2
C5 C 0.7648(3) 0.3755(3) 0.8819(3) 0.0402(10) Uani 1 1 d . . .
H5A H 0.7872 0.3212 0.9071 0.048 Uiso 1 1 calc R . .
H5B H 0.7003 0.3727 0.8602 0.048 Uiso 1 1 calc R . .
C6 C 0.7950(4) 0.4443(3) 0.9464(3) 0.0590(14) Uani 1 1 d . . .
H6A H 0.8592 0.4503 0.9661 0.071 Uiso 1 1 calc R . .
H6B H 0.7685 0.4981 0.9230 0.071 Uiso 1 1 calc R . .
C7 C 0.7690(4) 0.4235(4) 1.0153(4) 0.0775(18) Uani 1 1 d . . .
H7A H 0.7998 0.3720 1.0407 0.093 Uiso 1 1 calc R . .
H7B H 0.7900 0.4688 1.0548 0.093 Uiso 1 1 calc R . .
C8 C 0.6742(5) 0.4115(5) 0.9959(4) 0.097(2) Uani 1 1 d . . .
H8A H 0.6413 0.4563 0.9608 0.145 Uiso 1 1 calc R . .
H8B H 0.6632 0.4125 1.0446 0.145 Uiso 1 1 calc R . .
H8C H 0.6557 0.3578 0.9694 0.145 Uiso 1 1 calc R . .
C9 C 0.7574(3) 0.4699(3) 0.7674(3) 0.0458(11) Uani 1 1 d . . .
H9A H 0.7886 0.5175 0.8006 0.055 Uiso 1 1 calc R . .
H9B H 0.7702 0.4705 0.7190 0.055 Uiso 1 1 calc R . .
C10 C 0.6582(3) 0.4832(3) 0.7432(3) 0.0494(12) Uani 1 1 d . . .
H10A H 0.6272 0.4309 0.7203 0.059 Uiso 1 1 calc R . .
H10B H 0.6466 0.4963 0.7909 0.059 Uiso 1 1 calc R . .
C11 C 0.6225(3) 0.5536(3) 0.6830(3) 0.0649(16) Uani 1 1 d . . .
H11A H 0.6573 0.6045 0.7042 0.078 Uiso 1 1 calc R . .
H11B H 0.6302 0.5382 0.6339 0.078 Uiso 1 1 calc R . .
C12 C 0.5255(3) 0.5736(3) 0.6624(3) 0.0552(13) Uani 1 1 d . . .
H12A H 0.4905 0.5234 0.6421 0.083 Uiso 1 1 calc R . .
H12B H 0.5066 0.6174 0.6221 0.083 Uiso 1 1 calc R . .
H12C H 0.5177 0.5927 0.7099 0.083 Uiso 1 1 calc R . .
C13 C 0.7600(3) 0.3111(3) 0.7579(3) 0.0489(12) Uani 1 1 d . . .
H13A H 0.7661 0.2615 0.7916 0.059 Uiso 1 1 calc R C 1
H13B H 0.6969 0.3193 0.7269 0.059 Uiso 1 1 calc R C 1
C14 C 0.8043(5) 0.2912(5) 0.6989(4) 0.041(2) Uani 0.659(16) 1 d P D 1
H14A H 0.8627 0.2666 0.7275 0.049 Uiso 0.659(16) 1 calc PR D 1
H14B H 0.8114 0.3429 0.6726 0.049 Uiso 0.659(16) 1 calc PR D 1
C14' C 0.7515(19) 0.3360(13) 0.6678(14) 0.086(8) Uani 0.341(16) 1 d P D 2
H14C H 0.8039 0.3646 0.6671 0.103 Uiso 0.341(16) 1 calc PR D 2
H14D H 0.6984 0.3688 0.6382 0.103 Uiso 0.341(16) 1 calc PR D 2
C15 C 0.7434(5) 0.2270(4) 0.6348(4) 0.084(2) Uani 1 1 d . . .
H15A H 0.7205 0.1844 0.6606 0.101 Uiso 1 1 calc R D 1
H15B H 0.6935 0.2566 0.5949 0.101 Uiso 1 1 calc R D 1
C16 C 0.7967(5) 0.1879(4) 0.5970(5) 0.102(3) Uani 1 1 d . D .
H16A H 0.8247 0.2310 0.5772 0.153 Uiso 1 1 calc R . .
H16B H 0.7597 0.1531 0.5530 0.153 Uiso 1 1 calc R . .
H16C H 0.8416 0.1532 0.6357 0.153 Uiso 1 1 calc R . .
C17 C 0.2724(3) 0.3423(3) 0.6023(3) 0.0371(9) Uani 1 1 d . . .
H17A H 0.2865 0.2843 0.6211 0.045 Uiso 1 1 calc R . .
H17B H 0.2250 0.3401 0.5491 0.045 Uiso 1 1 calc R . .
C18 C 0.3541(3) 0.3811(3) 0.5943(3) 0.0378(10) Uani 1 1 d . . .
H18A H 0.3980 0.3952 0.6473 0.045 Uiso 1 1 calc R . .
H18B H 0.3376 0.4331 0.5630 0.045 Uiso 1 1 calc R . .
C19 C 0.3941(3) 0.3183(3) 0.5527(3) 0.0412(10) Uani 1 1 d . . .
H19A H 0.4085 0.2658 0.5832 0.049 Uiso 1 1 calc R . .
H19B H 0.3505 0.3056 0.4992 0.049 Uiso 1 1 calc R . .
C20 C 0.4784(4) 0.3544(3) 0.5459(4) 0.0589(14) Uani 1 1 d . . .
H20A H 0.4639 0.4058 0.5147 0.088 Uiso 1 1 calc R . .
H20B H 0.5022 0.3136 0.5199 0.088 Uiso 1 1 calc R . .
H20C H 0.5219 0.3665 0.5988 0.088 Uiso 1 1 calc R . .
C21 C 0.1466(3) 0.3548(3) 0.6461(3) 0.0393(10) Uani 1 1 d . . .
H21A H 0.1083 0.3610 0.5896 0.047 Uiso 1 1 calc R . .
H21B H 0.1218 0.3893 0.6770 0.047 Uiso 1 1 calc R . .
C22 C 0.1450(3) 0.2629(3) 0.6698(3) 0.0533(12) Uani 1 1 d . . .
H22A H 0.1765 0.2574 0.7277 0.064 Uiso 1 1 calc R . .
H22B H 0.1759 0.2286 0.6440 0.064 Uiso 1 1 calc R . .
C23 C 0.0510(3) 0.2299(3) 0.6460(3) 0.0533(12) Uani 1 1 d . . .
H23A H 0.0189 0.2362 0.5883 0.064 Uiso 1 1 calc R . .
H23B H 0.0203 0.2630 0.6729 0.064 Uiso 1 1 calc R . .
C24 C 0.0519(5) 0.1363(3) 0.6691(5) 0.0740(19) Uani 1 1 d . . .
H24A H 0.0774 0.1030 0.6388 0.111 Uiso 1 1 calc R . .
H24B H -0.0079 0.1177 0.6575 0.111 Uiso 1 1 calc R . .
H24C H 0.0868 0.1296 0.7257 0.111 Uiso 1 1 calc R . .
C25 C 0.3036(3) 0.3735(3) 0.7455(3) 0.0384(10) Uani 1 1 d . . .
H25A H 0.3121 0.3127 0.7539 0.046 Uiso 1 1 calc R . .
H25B H 0.3605 0.3978 0.7514 0.046 Uiso 1 1 calc R . .
C26 C 0.2773(3) 0.4095(4) 0.8112(3) 0.0538(13) Uani 1 1 d . . .
H26A H 0.2156 0.3956 0.8000 0.065 Uiso 1 1 calc R . .
H26B H 0.2829 0.4709 0.8123 0.065 Uiso 1 1 calc R . .
C27 C 0.3370(4) 0.3729(4) 0.8936(3) 0.0599(15) Uani 1 1 d . . .
H27A H 0.3138 0.3907 0.9333 0.072 Uiso 1 1 calc R . .
H27B H 0.3338 0.3114 0.8905 0.072 Uiso 1 1 calc R . .
C28 C 0.4323(4) 0.3990(4) 0.9219(3) 0.0681(16) Uani 1 1 d . . .
H28A H 0.4581 0.3758 0.8865 0.102 Uiso 1 1 calc R . .
H28B H 0.4641 0.3781 0.9756 0.102 Uiso 1 1 calc R . .
H28C H 0.4361 0.4598 0.9218 0.102 Uiso 1 1 calc R . .
C29 C 0.2312(3) 0.4840(3) 0.6429(3) 0.0430(10) Uani 1 1 d . . .
H29A H 0.2096 0.5108 0.6804 0.052 Uiso 1 1 calc R . .
H29B H 0.2907 0.5057 0.6545 0.052 Uiso 1 1 calc R . .
C30 C 0.1715(3) 0.5111(3) 0.5578(3) 0.0483(11) Uani 1 1 d . F .
H30A H 0.1096 0.5030 0.5498 0.058 Uiso 1 1 calc R . .
H30B H 0.1838 0.4763 0.5188 0.058 Uiso 1 1 calc R . .
C31 C 0.1882(4) 0.6052(4) 0.5451(4) 0.0711(17) Uani 1 1 d D . .
H31A H 0.1575 0.6169 0.4880 0.085 Uiso 1 1 calc R E 1
H31B H 0.1588 0.6385 0.5729 0.085 Uiso 1 1 calc R E 1
C32 C 0.2775(11) 0.6389(12) 0.5688(14) 0.123(8) Uani 0.50 1 d PDU F 1
H32A H 0.3110 0.6263 0.6246 0.185 Uiso 0.50 1 calc PR F 1
H32B H 0.2746 0.6993 0.5609 0.185 Uiso 0.50 1 calc PR F 1
H32C H 0.3059 0.6133 0.5365 0.185 Uiso 0.50 1 calc PR F 1
C32' C 0.2736(7) 0.6125(7) 0.5270(8) 0.057(3) Uani 0.50 1 d PDU F 2
H32D H 0.2832 0.6709 0.5172 0.086 Uiso 0.50 1 calc PR F 2
H32E H 0.2668 0.5792 0.4803 0.086 Uiso 0.50 1 calc PR F 2
H32F H 0.3237 0.5920 0.5725 0.086 Uiso 0.50 1 calc PR F 2

loop_
_atom_site_aniso_label
_atom_site_aniso_U_11
_atom_site_aniso_U_22
_atom_site_aniso_U_33
_atom_site_aniso_U_23
_atom_site_aniso_U_13
_atom_site_aniso_U_12
Pu1 0.02138(8) 0.02287(8) 0.02902(8) -0.00082(5) 0.01001(6) -0.00021(5)
Cl1 0.0232(5) 0.0431(6) 0.0561(7) -0.0012(5) 0.0094(5) -0.0002(4)
Cl2 0.0510(7) 0.0601(7) 0.0311(5) -0.0018(5) 0.0146(5) 0.0102(6)
Cl3 0.0233(4) 0.0365(5) 0.0376(5) 0.0029(4) 0.0073(4) -0.0022(4)
Cl4 0.0521(6) 0.0367(5) 0.0369(6) 0.0021(4) 0.0241(5) 0.0085(4)
Cl5 0.0356(5) 0.0246(4) 0.0476(6) 0.0005(4) 0.0165(4) -0.0007(4)
Cl6 0.0463(6) 0.0281(5) 0.0567(7) 0.0051(5) 0.0269(5) 0.0000(4)
N1 0.041(2) 0.0328(18) 0.043(2) 0.0041(16) 0.0157(17) -0.0087(15)
N2 0.0306(18) 0.0339(17) 0.0332(18) 0.0008(14) 0.0088(15) 0.0077(14)
C1 0.038(2) 0.043(3) 0.069(3) 0.010(2) 0.019(2) -0.008(2)
C2 0.044(3) 0.055(3) 0.100(5) 0.030(3) 0.027(3) 0.001(2)
C3 0.066(5) 0.062(5) 0.070(5) -0.001(4) 0.027(4) -0.001(4)
C3' 0.044(4) 0.052(4) 0.048(4) 0.011(4) 0.014(3) -0.008(3)
C4 0.059(8) 0.054(7) 0.110(12) 0.007(8) -0.009(7) -0.003(6)
C4' 0.041(6) 0.133(12) 0.057(7) 0.047(8) 0.026(5) 0.021(7)
C5 0.043(3) 0.036(2) 0.041(3) 0.0048(18) 0.016(2) 0.0002(18)
C6 0.065(3) 0.057(3) 0.046(3) -0.011(2) 0.012(3) 0.001(3)
C7 0.090(5) 0.085(5) 0.055(4) 0.001(3) 0.026(3) 0.021(4)
C8 0.102(6) 0.135(7) 0.070(4) -0.038(5) 0.051(4) -0.010(5)
C9 0.041(2) 0.042(2) 0.048(3) 0.008(2) 0.010(2) -0.010(2)
C10 0.048(3) 0.040(3) 0.057(3) 0.009(2) 0.017(2) -0.006(2)
C11 0.047(3) 0.060(3) 0.073(4) 0.030(3) 0.008(3) -0.009(2)
C12 0.059(3) 0.048(3) 0.063(3) 0.007(2) 0.029(3) 0.003(2)
C13 0.057(3) 0.045(3) 0.056(3) -0.009(2) 0.035(2) -0.018(2)
C14 0.037(4) 0.041(5) 0.044(4) 0.000(3) 0.016(3) -0.006(3)
C14' 0.13(2) 0.069(13) 0.094(17) 0.020(12) 0.084(17) 0.010(14)
C15 0.109(5) 0.096(5) 0.076(4) -0.043(4) 0.066(4) -0.050(4)
C16 0.092(5) 0.071(5) 0.138(7) 0.012(5) 0.038(5) 0.002(4)
C17 0.037(2) 0.035(2) 0.038(2) -0.0048(18) 0.0140(19) 0.0057(17)
C18 0.041(2) 0.035(2) 0.038(2) 0.0000(18) 0.015(2) 0.0027(17)
C19 0.039(2) 0.047(3) 0.035(2) -0.0061(19) 0.0120(19) 0.0070(19)
C20 0.058(3) 0.069(4) 0.060(4) -0.015(3) 0.033(3) -0.004(3)
C21 0.036(2) 0.046(3) 0.035(2) -0.0007(18) 0.0130(19) 0.0070(18)
C22 0.047(3) 0.052(3) 0.066(3) 0.008(3) 0.028(3) 0.006(2)
C23 0.049(3) 0.063(3) 0.051(3) -0.007(2) 0.023(2) -0.007(2)
C24 0.076(4) 0.072(4) 0.086(5) 0.004(3) 0.043(4) -0.017(3)
C25 0.036(2) 0.042(2) 0.033(2) -0.0018(17) 0.0092(19) 0.0059(17)
C26 0.048(3) 0.070(4) 0.045(3) -0.002(3) 0.020(2) 0.009(3)
C27 0.062(4) 0.077(4) 0.040(3) -0.011(2) 0.020(3) -0.001(3)
C28 0.069(4) 0.080(4) 0.043(3) -0.011(3) 0.009(3) 0.011(3)
C29 0.046(3) 0.035(2) 0.047(3) -0.005(2) 0.016(2) 0.0092(19)
C30 0.043(3) 0.043(3) 0.053(3) 0.007(2) 0.011(2) 0.011(2)
C31 0.063(4) 0.053(3) 0.084(4) 0.023(3) 0.013(3) 0.009(3)
C32 0.121(9) 0.122(9) 0.129(9) 0.008(5) 0.050(5) -0.007(5)
C32' 0.050(4) 0.051(4) 0.063(5) 0.016(4) 0.013(4) -0.004(3)

loop_
_atom_type_symbol
_atom_type_description
_atom_type_scat_dispersion_real
_atom_type_scat_dispersion_imag
_atom_type_scat_source
C C 0.0033 0.0016 'International Tables Vol C Tables 4.2.6.8 and 6.1.1.4'
H H 0.0000 0.0000 'International Tables Vol C Tables 4.2.6.8 and 6.1.1.4'
N N 0.0061 0.0033 'International Tables Vol C Tables 4.2.6.8 and 6.1.1.4'
Cl Cl 0.1484 0.1585 'International Tables Vol C Tables 4.2.6.8 and 6.1.1.4'
Pu Pu -9.4100 4.3056 'International Tables Vol C Tables 4.2.6.8 and 6.1.1.4'

loop_
_geom_angle_atom_site_label_1
_geom_angle_atom_site_label_2
_geom_angle_atom_site_label_3
_geom_angle
Cl2 Pu1 Cl3 88.71(4)
Cl2 Pu1 Cl6 92.11(4)
Cl3 Pu1 Cl6 90.73(3)
Cl2 Pu1 Cl1 88.72(4)
Cl3 Pu1 Cl1 176.93(4)
Cl6 Pu1 Cl1 87.69(3)
Cl2 Pu1 Cl5 88.24(4)
Cl3 Pu1 Cl5 91.79(3)
Cl6 Pu1 Cl5 177.46(3)
Cl1 Pu1 Cl5 89.81(3)
Cl2 Pu1 Cl4 176.52(4)
Cl3 Pu1 Cl4 91.11(4)
Cl6 Pu1 Cl4 91.36(4)
Cl1 Pu1 Cl4 91.55(4)
Cl5 Pu1 Cl4 88.30(3)
C5 N1 C1 111.4(4)
C5 N1 C9 111.8(4)
C1 N1 C9 106.6(3)
C5 N1 C13 106.0(3)
C1 N1 C13 110.6(4)
C9 N1 C13 110.5(4)
C21 N2 C17 109.2(3)
C21 N2 C29 109.0(3)
C17 N2 C29 111.2(3)
C21 N2 C25 111.1(3)
C17 N2 C25 108.1(3)
C29 N2 C25 108.3(3)
C2 C1 N1 115.4(4)
C3 C2 C1 107.4(6)
C3 C2 C3' 30.5(5)
C1 C2 C3' 111.9(5)
C4 C3 C2 107.6(10)
C4' C3' C2 107.8(9)
N1 C5 C6 114.9(4)
C7 C6 C5 111.4(5)
C8 C7 C6 116.3(5)
C10 C9 N1 115.3(4)
C11 C10 C9 112.4(4)
C12 C11 C10 114.1(4)
C14 C13 C14' 40.2(8)
C14 C13 N1 117.4(4)
C14' C13 N1 109.0(8)
C13 C14 C15 108.0(5)
C13 C14' C15 93.8(10)
C16 C15 C14 107.5(6)
C16 C15 C14' 125.8(8)
C14 C15 C14' 36.7(9)
C18 C17 N2 115.8(3)
C17 C18 C19 109.9(4)
C20 C19 C18 111.3(4)
N2 C21 C22 114.7(3)
C21 C22 C23 112.0(4)
C22 C23 C24 110.5(4)
C26 C25 N2 116.0(4)
C25 C26 C27 110.3(4)
C28 C27 C26 114.4(5)
C30 C29 N2 115.8(4)
C29 C30 C31 109.7(4)
C32 C31 C30 121.6(9)
C32 C31 C32' 32.3(9)
C30 C31 C32' 109.2(6)

loop_
_geom_bond_atom_site_label_1
_geom_bond_atom_site_label_2
_geom_bond_distance
Pu1 Cl2 2.5717(12)
Pu1 Cl3 2.5936(11)
Pu1 Cl6 2.5957(11)
Pu1 Cl1 2.5993(11)
Pu1 Cl5 2.6008(11)
Pu1 Cl4 2.6026(11)
N1 C5 1.504(6)
N1 C1 1.524(6)
N1 C9 1.521(5)
N1 C13 1.531(6)
N2 C21 1.509(5)
N2 C17 1.524(5)
N2 C29 1.526(5)
N2 C25 1.531(5)
C1 C2 1.524(7)
C2 C3 1.527(11)
C2 C3' 1.571(10)
C3 C4 1.487(13)
C3' C4' 1.523(12)
C5 C6 1.523(6)
C6 C7 1.492(8)
C7 C8 1.457(9)
C9 C10 1.516(6)
C10 C11 1.500(6)
C11 C12 1.510(7)
C13 C14 1.528(8)
C13 C14' 1.62(2)
C14 C15 1.565(8)
C14' C15 1.80(2)
C15 C16 1.432(9)
C17 C18 1.520(6)
C18 C19 1.529(6)
C19 C20 1.535(7)
C21 C22 1.511(6)
C22 C23 1.514(6)
C23 C24 1.528(7)
C25 C26 1.515(6)
C26 C27 1.535(7)
C27 C28 1.492(8)
C29 C30 1.522(6)
C30 C31 1.540(7)
C31 C32 1.448(15)
C31 C32' 1.550(11)
